data_7030364
loop_
_publ_author_name
'Yan, KaKing'
'Pindwal, Aradhana'
'Ellern, Arkady'
'Sadow, Aaron D.'

_publ_section_title
;
 Direct hydrosilylation by a zirconacycle with \b-hydrogen.
;
_journal_issue 23
_journal_name_full 'Dalton transactions (Cambridge, England : 2003)'
_journal_page_first 8644
_journal_page_last 8653
_journal_paper_doi 10.1039/c4dt00658e
_journal_volume 43
_journal_year 2014
_chemical_formula_sum 'C17 H29 N O Si Zr'
_chemical_formula_weight 382.72
_space_group_crystal_system orthorhombic
_space_group_IT_number 19
_space_group_name_Hall 'P 2ac 2ab'
_space_group_name_H-M_alt 'P 21 21 21'
_symmetry_space_group_name_Hall 'P 2ac 2ab'
_symmetry_space_group_name_H-M 'P 21 21 21'
_atom_sites_solution_hydrogens mixed
_cell_angle_alpha 90
_cell_angle_beta 90
_cell_angle_gamma 90
_cell_formula_units_Z 8
_cell_length_a 8.5855(13)
_cell_length_b 13.622(2)
_cell_length_c 32.542(5)
_cell_measurement_reflns_used 8126
_cell_measurement_temperature 173.(2)
_cell_measurement_theta_max 24.5301
_cell_measurement_theta_min 2.5048
_cell_volume 3805.8(10)
_computing_cell_refinement 'SAINT V7.66A (Bruker AXS, 2013)'
_computing_data_collection 'APEX2 Suite (Bruker AXS, 2013)'
_computing_data_reduction 'SAINT V7.66A (Bruker AXS, 2013)'
_computing_molecular_graphics 'XSHELL (Bruker AXS, 2007)'
_computing_publication_material 'APEX2 Suite (Bruker AXS, 2013)'
_computing_structure_refinement 'SHELXL-2013 (Sheldrick, 2013)'
_computing_structure_solution 'SHELXS-2013 (Sheldrick, 2013)'
_diffrn_ambient_temperature 173.(2)
_diffrn_detector_area_resol_mean 8.3333
_diffrn_measured_fraction_theta_full 0.997
_diffrn_measured_fraction_theta_max 0.997
_diffrn_measurement_device_type ' BRUKER APEX2 CCD Diffractometer'
_diffrn_measurement_method '\w scan'
_diffrn_radiation_type MoK\a
_diffrn_radiation_wavelength 0.71073
_diffrn_reflns_av_R_equivalents 0.0888
_diffrn_reflns_av_unetI/netI 0.0671
_diffrn_reflns_limit_h_max 11
_diffrn_reflns_limit_h_min -11
_diffrn_reflns_limit_k_max 17
_diffrn_reflns_limit_k_min -17
_diffrn_reflns_limit_l_max 42
_diffrn_reflns_limit_l_min -41
_diffrn_reflns_number 36156
_diffrn_reflns_theta_full 27.48
_diffrn_reflns_theta_max 27.48
_diffrn_reflns_theta_min 1.25
_exptl_absorpt_coefficient_mu 0.640
_exptl_absorpt_correction_T_max 0.96
_exptl_absorpt_correction_T_min 0.64
_exptl_absorpt_correction_type multi-scan
_exptl_absorpt_process_details 'SADABS V2008/1 (Bruker AXS)'
_exptl_crystal_colour colourless
_exptl_crystal_density_diffrn 1.336
_exptl_crystal_density_method 'not measured'
_exptl_crystal_description plate
_exptl_crystal_F_000 1600
_exptl_crystal_size_max 0.17
_exptl_crystal_size_mid 0.16
_exptl_crystal_size_min 0.06
_refine_diff_density_max 4.667
_refine_diff_density_min -3.232
_refine_ls_abs_structure_details 'Refined as an inversion twin.'
_refine_ls_abs_structure_Flack 0.5(2)
_refine_ls_extinction_method none
_refine_ls_goodness_of_fit_ref 1.192
_refine_ls_hydrogen_treatment constr
_refine_ls_matrix_type full
_refine_ls_number_parameters 344
_refine_ls_number_reflns 8690
_refine_ls_number_restraints 210
_refine_ls_restrained_S_all 1.178
_refine_ls_R_factor_all 0.1324
_refine_ls_R_factor_gt 0.1220
_refine_ls_shift/su_max 0.009
_refine_ls_shift/su_mean 0.002
_refine_ls_structure_factor_coef Fsqd
_refine_ls_weighting_details 'w=1/[\s^2^(Fo^2^)+(0.0481P)^2^+92.8742P] where P=(Fo^2^+2Fc^2^)/3'
_refine_ls_weighting_scheme calc
_refine_ls_wR_factor_gt 0.2888
_refine_ls_wR_factor_ref 0.2940
_reflns_number_gt 7567
_reflns_number_total 8690
_reflns_threshold_expression 'I > 2\s(I)'
_cod_data_source_file c4dt00658e1.cif
_cod_data_source_block I
_cod_depositor_comments 'Adding full bibliography for 7030364--7030367.cif.'
_cod_database_code 7030364

loop_
_space_group_symop_operation_xyz
'x, y, z'
'-x+1/2, -y, z+1/2'
'x+1/2, -y+1/2, -z'
'-x, y+1/2, -z+1/2'

loop_
_atom_site_type_symbol
_atom_site_label
_atom_site_fract_x
_atom_site_fract_y
_atom_site_fract_z
_atom_site_U_iso_or_equiv
_atom_site_adp_type
_atom_site_calc_flag
_atom_site_refinement_flags_adp
_atom_site_refinement_flags_posn
_atom_site_occupancy
Zr Zr1 0.6007(2) 0.68506(12) 0.90693(5) 0.0263(4) Uani d . . 1
Zr Zr2 0.88255(18) 0.72759(11) 0.59413(5) 0.0229(3) Uani d . . 1
Si Si1 0.4005(6) 0.6266(3) 0.83231(14) 0.0256(10) Uani d . D 1
H H1S 0.4173 0.5675 0.8712 0.031 Uiso d U DR 1
Si Si2 1.1125(7) 0.7558(3) 0.66700(15) 0.0290(10) Uani d . D 1
H H2S 1.0985 0.8229 0.6305 0.035 Uiso d U DR 1
C C1 0.458(4) 0.5360(17) 0.7904(7) 0.063(9) Uani d . . 1
H H1A 0.4342 0.5636 0.764 0.094 Uiso calc U R 1
H H1B 0.4005 0.476 0.794 0.094 Uiso calc U R 1
H H1C 0.5673 0.5226 0.7921 0.094 Uiso calc U R 1
C C2 0.198(3) 0.669(2) 0.8240(9) 0.068(9) Uani d . . 1
H H2A 0.1576 0.6946 0.8492 0.101 Uiso calc U R 1
H H2B 0.1356 0.6143 0.8152 0.101 Uiso calc U R 1
H H2C 0.1973 0.7188 0.8033 0.101 Uiso calc U R 1
C C3 0.587(3) 0.7964(16) 0.8174(6) 0.042(3) Uani d U . 1
C C4 0.549(3) 0.8973(16) 0.8366(7) 0.043(3) Uani d U . 1
H H4A 0.438 0.9045 0.839 0.064 Uiso calc U R 1
H H4B 0.5896 0.9485 0.8194 0.064 Uiso calc U R 1
H H4C 0.5954 0.9016 0.8634 0.064 Uiso calc U R 1
C C5 0.762(3) 0.7845(17) 0.8094(6) 0.043(3) Uani d U . 1
H H5A 0.818 0.7913 0.8348 0.064 Uiso calc U R 1
H H5B 0.7963 0.8341 0.7904 0.064 Uiso calc U R 1
H H5C 0.7818 0.7208 0.7979 0.064 Uiso calc U R 1
C C6 0.505(3) 0.7894(16) 0.7758(6) 0.043(3) Uani d U . 1
H H6A 0.4773 0.7223 0.7705 0.064 Uiso calc U R 1
H H6B 0.5739 0.8123 0.7546 0.064 Uiso calc U R 1
H H6C 0.4128 0.8291 0.7761 0.064 Uiso calc U R 1
C C7 0.823(2) 0.5741(16) 0.8797(6) 0.073(4) Uani d U G 1
H H7A 0.8799 0.5838 0.854 0.087 Uiso calc U R 1
C C8 0.695(2) 0.5090(14) 0.8854(7) 0.073(4) Uani d U G 1
H H8A 0.6479 0.4677 0.8641 0.087 Uiso calc U R 1
C C9 0.661(2) 0.5052(14) 0.9281(8) 0.073(4) Uani d U G 1
H H9A 0.5881 0.4599 0.9413 0.087 Uiso calc U R 1
C C10 0.768(3) 0.5680(16) 0.9487(6) 0.073(4) Uani d U G 1
H H10A 0.7829 0.571 0.9785 0.087 Uiso calc U R 1
C C11 0.867(2) 0.6105(13) 0.9188(7) 0.073(4) Uani d U G 1
H H11A 0.9628 0.6474 0.9247 0.087 Uiso calc U R 1
C C12 0.419(2) 0.6444(12) 0.9681(6) 0.067(3) Uani d U G 1
H H12A 0.4143 0.5813 0.9825 0.08 Uiso calc U R 1
C C13 0.317(2) 0.6749(15) 0.9362(5) 0.067(3) Uani d U G 1
H H13A 0.232 0.6359 0.9246 0.08 Uiso calc U R 1
C C14 0.344(2) 0.7764(15) 0.9289(5) 0.067(3) Uani d U G 1
H H14A 0.2803 0.8188 0.9112 0.08 Uiso calc U R 1
C C15 0.462(2) 0.8085(12) 0.9563(6) 0.067(3) Uani d U G 1
H H15A 0.4925 0.8769 0.9609 0.08 Uiso calc U R 1
C C16 0.508(2) 0.7270(16) 0.9806(5) 0.067(3) Uani d U G 1
H H16A 0.5751 0.7301 1.005 0.08 Uiso calc U R 1
C C17 0.835(6) 0.869(4) 0.9230(11) 0.16(3) Uani d . . 1
H H17A 0.8228 0.8765 0.9521 0.241 Uiso calc U R 1
H H17B 0.8084 0.9293 0.9095 0.241 Uiso calc U R 1
H H17C 0.9406 0.8518 0.9168 0.241 Uiso calc U R 1
C C18 1.313(3) 0.706(3) 0.6721(9) 0.082(11) Uani d . . 1
H H18A 1.3134 0.653 0.6917 0.123 Uiso calc U R 1
H H18B 1.3823 0.7566 0.6813 0.123 Uiso calc U R 1
H H18C 1.348 0.6814 0.6459 0.123 Uiso calc U R 1
C C19 1.071(5) 0.848(2) 0.7101(8) 0.082(12) Uani d . . 1
H H19A 0.9701 0.8762 0.7061 0.124 Uiso calc U R 1
H H19B 1.1487 0.8982 0.7098 0.124 Uiso calc U R 1
H H19C 1.0737 0.8142 0.7361 0.124 Uiso calc U R 1
C C20 0.904(3) 0.6019(17) 0.6798(7) 0.043(3) Uani d U . 1
C C21 0.995(3) 0.5913(18) 0.7212(7) 0.045(3) Uani d U . 1
H H21A 1.1013 0.5742 0.7156 0.067 Uiso calc U R 1
H H21B 0.9476 0.5407 0.7375 0.067 Uiso calc U R 1
H H21C 0.9915 0.6524 0.7358 0.067 Uiso calc U R 1
C C22 0.926(3) 0.5026(17) 0.6562(7) 0.044(3) Uani d U . 1
H H22A 0.8861 0.5088 0.6289 0.066 Uiso calc U R 1
H H22B 0.8717 0.4513 0.6704 0.066 Uiso calc U R 1
H H22C 1.0353 0.4867 0.655 0.066 Uiso calc U R 1
C C23 0.734(3) 0.6166(18) 0.6898(7) 0.044(3) Uani d U . 1
H H23A 0.7242 0.6587 0.7133 0.066 Uiso calc U R 1
H H23B 0.6867 0.5542 0.6957 0.066 Uiso calc U R 1
H H23C 0.6821 0.6461 0.6667 0.066 Uiso calc U R 1
C C24 1.137(2) 0.6497(14) 0.5665(5) 0.060(3) Uani d U G 1
H H24A 1.2178 0.6188 0.5832 0.072 Uiso calc U R 1
C C25 1.136(2) 0.7489(12) 0.5531(5) 0.060(3) Uani d U G 1
H H25A 1.217 0.7975 0.5588 0.072 Uiso calc U R 1
C C26 1.012(2) 0.7603(12) 0.5244(5) 0.060(3) Uani d U G 1
H H26A 0.9946 0.818 0.5071 0.072 Uiso calc U R 1
C C27 0.9369(18) 0.6681(15) 0.5201(5) 0.060(3) Uani d U G 1
H H27A 0.8576 0.652 0.4995 0.072 Uiso calc U R 1
C C28 1.014(2) 0.5997(11) 0.5460(6) 0.060(3) Uani d U G 1
H H28A 0.9956 0.5287 0.5465 0.072 Uiso calc U R 1
C C29 0.8595(16) 0.9186(11) 0.5821(5) 0.058(3) Uani d U G 1
H H29A 0.9394 0.9606 0.5697 0.069 Uiso calc U R 1
C C30 0.8377(18) 0.9028(12) 0.6249(5) 0.058(3) Uani d U G 1
H H30A 0.8989 0.9329 0.6469 0.069 Uiso calc U R 1
C C31 0.6980(19) 0.8484(12) 0.6301(5) 0.058(3) Uani d U G 1
H H31A 0.6451 0.8368 0.6564 0.07 Uiso calc U R 1
C C32 0.6335(16) 0.8306(10) 0.5906(6) 0.058(3) Uani d U G 1
H H32A 0.5288 0.805 0.5853 0.07 Uiso calc U R 1
C C33 0.733(2) 0.8740(12) 0.5610(4) 0.058(3) Uani d U G 1
H H33A 0.7101 0.8814 0.5317 0.07 Uiso calc U R 1
C C34 0.613(4) 0.567(3) 0.5737(9) 0.093(13) Uani d . . 1
H H34A 0.5295 0.6051 0.5623 0.139 Uiso calc U R 1
H H34B 0.5731 0.5239 0.5944 0.139 Uiso calc U R 1
H H34C 0.6614 0.5292 0.5523 0.139 Uiso calc U R 1
N N1 0.5323(17) 0.7126(9) 0.8449(4) 0.019(3) Uani d . . 1
N N2 0.9644(17) 0.6820(11) 0.6535(4) 0.024(3) Uani d . . 1
O O2 0.7210(15) 0.6287(10) 0.5907(5) 0.037(3) Uani d . . 1
O O1 0.740(2) 0.7974(11) 0.9097(6) 0.060(5) Uani d . . 1

loop_
_atom_site_aniso_label
_atom_site_aniso_U_11
_atom_site_aniso_U_22
_atom_site_aniso_U_33
_atom_site_aniso_U_12
_atom_site_aniso_U_13
_atom_site_aniso_U_23
Zr1 0.0296(8) 0.0285(8) 0.0208(7) -0.0075(7) -0.0001(8) 0.0065(7)
Zr2 0.0236(7) 0.0244(7) 0.0207(7) 0.0001(6) 0.0019(7) 0.0011(7)
Si1 0.029(2) 0.025(2) 0.022(2) -0.008(2) -0.002(2) -0.0026(18)
Si2 0.033(2) 0.023(2) 0.031(2) -0.007(2) -0.004(2) 0.0008(18)
C1 0.12(3) 0.035(12) 0.030(11) -0.032(14) -0.001(13) -0.009(9)
C2 0.045(14) 0.10(2) 0.056(16) -0.011(15) -0.007(12) 0.037(16)
C3 0.053(6) 0.044(6) 0.029(5) -0.016(5) 0.001(5) 0.007(5)
C4 0.054(7) 0.044(6) 0.030(5) -0.016(5) 0.001(5) 0.007(5)
C5 0.053(7) 0.046(6) 0.030(5) -0.016(5) 0.002(5) 0.007(5)
C6 0.054(7) 0.045(6) 0.030(5) -0.017(6) 0.001(5) 0.008(5)
C7 0.051(7) 0.057(7) 0.110(9) 0.022(5) -0.008(7) 0.016(7)
C8 0.051(7) 0.057(7) 0.109(9) 0.022(5) -0.008(7) 0.016(7)
C9 0.051(7) 0.057(7) 0.109(9) 0.022(5) -0.008(7) 0.016(7)
C10 0.051(7) 0.057(7) 0.110(9) 0.022(5) -0.008(7) 0.016(7)
C11 0.051(7) 0.058(7) 0.110(9) 0.022(5) -0.008(7) 0.016(7)
C12 0.074(8) 0.083(8) 0.044(6) -0.011(7) 0.032(5) -0.004(6)
C13 0.074(8) 0.083(8) 0.044(6) -0.011(7) 0.032(5) -0.004(6)
C14 0.074(8) 0.083(8) 0.044(6) -0.011(7) 0.032(5) -0.004(6)
C15 0.074(8) 0.083(8) 0.044(6) -0.011(7) 0.031(5) -0.004(6)
C16 0.074(8) 0.083(8) 0.044(6) -0.011(7) 0.032(5) -0.004(6)
C17 0.21(5) 0.21(5) 0.06(2) -0.18(5) -0.02(3) 0.01(3)
C18 0.024(11) 0.15(3) 0.068(19) 0.022(16) -0.022(12) 0.00(2)
C19 0.14(3) 0.065(18) 0.045(15) 0.05(2) -0.025(18) 0.002(13)
C20 0.037(6) 0.048(6) 0.045(6) -0.004(5) 0.004(5) 0.011(5)
C21 0.039(6) 0.050(7) 0.045(6) -0.005(5) 0.003(5) 0.012(5)
C22 0.038(6) 0.048(6) 0.046(6) -0.004(5) 0.004(5) 0.011(5)
C23 0.038(6) 0.049(7) 0.045(6) -0.004(5) 0.005(5) 0.011(5)
C24 0.067(7) 0.073(7) 0.041(5) 0.013(6) 0.027(5) -0.006(5)
C25 0.067(7) 0.073(7) 0.041(5) 0.013(6) 0.027(5) -0.006(5)
C26 0.067(7) 0.073(7) 0.041(5) 0.013(6) 0.027(5) -0.006(5)
C27 0.067(7) 0.073(7) 0.041(5) 0.013(6) 0.027(5) -0.006(5)
C28 0.067(7) 0.073(7) 0.041(5) 0.013(6) 0.027(5) -0.006(5)
C29 0.050(6) 0.042(5) 0.081(7) 0.039(5) 0.007(5) 0.018(5)
C30 0.050(6) 0.042(5) 0.081(7) 0.039(5) 0.007(5) 0.017(5)
C31 0.050(6) 0.042(5) 0.081(7) 0.039(5) 0.008(5) 0.017(5)
C32 0.050(6) 0.043(5) 0.082(7) 0.039(5) 0.007(5) 0.017(5)
C33 0.050(6) 0.042(5) 0.081(7) 0.039(5) 0.007(5) 0.018(5)
C34 0.10(3) 0.12(3) 0.054(16) -0.08(2) -0.027(18) 0.015(17)
N1 0.031(7) 0.012(6) 0.014(6) -0.010(5) 0.003(5) -0.002(5)
N2 0.027(7) 0.025(7) 0.019(7) 0.007(6) -0.002(6) -0.001(6)
O2 0.034(7) 0.041(7) 0.036(7) -0.018(6) -0.002(7) -0.006(7)
O1 0.083(12) 0.045(9) 0.052(10) -0.040(9) -0.018(10) 0.022(8)

loop_
_atom_type_symbol
_atom_type_description
_atom_type_scat_dispersion_real
_atom_type_scat_dispersion_imag
_atom_type_scat_source
C C 0.0033 0.0016 'International Tables Vol C Tables 4.2.6.8 and 6.1.1.4'
H H 0.0000 0.0000 'International Tables Vol C Tables 4.2.6.8 and 6.1.1.4'
N N 0.0061 0.0033 'International Tables Vol C Tables 4.2.6.8 and 6.1.1.4'
O O 0.0106 0.0060 'International Tables Vol C Tables 4.2.6.8 and 6.1.1.4'
Si Si 0.0817 0.0704 'International Tables Vol C Tables 4.2.6.8 and 6.1.1.4'
Zr Zr -2.9673 0.5597 'International Tables Vol C Tables 4.2.6.8 and 6.1.1.4'

loop_
_geom_angle_atom_site_label_1
_geom_angle_atom_site_label_2
_geom_angle_atom_site_label_3
_geom_angle
O1 Zr1 N1 94.3(6)
O1 Zr1 C11 75.7(7)
N1 Zr1 C11 117.6(7)
O1 Zr1 C10 97.1(8)
N1 Zr1 C10 140.5(6)
C11 Zr1 C10 32.5(2)
O1 Zr1 C16 88.4(7)
N1 Zr1 C16 138.8(6)
C11 Zr1 C16 102.9(7)
C10 Zr1 C16 79.4(6)
O1 Zr1 C7 91.3(8)
N1 Zr1 C7 88.9(6)
C11 Zr1 C7 32.2(2)
C10 Zr1 C7 53.2(2)
C16 Zr1 C7 132.2(6)
O1 Zr1 C12 120.2(7)
N1 Zr1 C12 126.8(6)
C11 Zr1 C12 109.9(7)
C10 Zr1 C12 78.1(6)
C16 Zr1 C12 31.84(19)
C7 Zr1 C12 125.6(6)
O1 Zr1 C9 127.4(7)
N1 Zr1 C9 118.1(7)
C11 Zr1 C9 53.2(2)
C10 Zr1 C9 32.1(2)
C16 Zr1 C9 91.4(7)
C7 Zr1 C9 52.6(2)
C12 Zr1 C9 73.4(6)
O1 Zr1 C15 75.3(7)
N1 Zr1 C15 110.0(6)
C11 Zr1 C15 125.2(7)
C10 Zr1 C15 109.4(6)
C16 Zr1 C15 31.67(19)
C7 Zr1 C15 157.3(7)
C12 Zr1 C15 52.4(2)
C9 Zr1 C15 122.3(6)
O1 Zr1 C13 126.6(7)
N1 Zr1 C13 95.6(6)
C11 Zr1 C13 139.8(7)
C10 Zr1 C13 107.2(7)
C16 Zr1 C13 52.4(2)
C7 Zr1 C13 141.1(7)
C12 Zr1 C13 31.65(19)
C9 Zr1 C13 92.3(6)
C15 Zr1 C13 52.1(2)
O1 Zr1 C8 122.8(8)
N1 Zr1 C8 89.6(6)
C11 Zr1 C8 52.8(2)
C10 Zr1 C8 52.8(2)
C16 Zr1 C8 122.9(7)
C7 Zr1 C8 31.6(2)
C12 Zr1 C8 101.3(7)
C9 Zr1 C8 31.54(19)
C15 Zr1 C8 153.1(7)
C13 Zr1 C8 109.6(7)
O1 Zr1 C14 97.5(8)
N1 Zr1 C14 86.7(5)
C11 Zr1 C14 154.9(7)
C10 Zr1 C14 128.6(5)
C16 Zr1 C14 52.2(2)
C7 Zr1 C14 170.4(7)
C12 Zr1 C14 52.2(2)
C9 Zr1 C14 122.8(6)
C15 Zr1 C14 31.4(2)
C13 Zr1 C14 31.4(2)
C8 Zr1 C14 139.7(7)
O2 Zr2 N2 94.8(6)
O2 Zr2 C32 77.3(5)
N2 Zr2 C32 118.1(6)
O2 Zr2 C26 112.4(6)
N2 Zr2 C26 134.7(6)
C32 Zr2 C26 103.2(6)
O2 Zr2 C25 131.0(5)
N2 Zr2 C25 102.9(6)
C32 Zr2 C25 128.5(6)
C26 Zr2 C25 32.13(18)
O2 Zr2 C31 91.7(6)
N2 Zr2 C31 88.7(5)
C32 Zr2 C31 32.16(16)
C26 Zr2 C31 124.1(4)
C25 Zr2 C31 133.4(5)
O2 Zr2 C27 81.9(6)
N2 Zr2 C27 133.6(5)
C32 Zr2 C27 106.3(6)
C26 Zr2 C27 32.01(18)
C25 Zr2 C27 53.0(2)
C31 Zr2 C27 137.6(5)
O2 Zr2 C24 107.4(6)
N2 Zr2 C24 85.3(5)
C32 Zr2 C24 156.0(5)
C26 Zr2 C24 53.0(2)
C25 Zr2 C24 31.98(18)
C31 Zr2 C24 160.4(6)
C27 Zr2 C24 52.8(2)
O2 Zr2 C28 79.1(6)
N2 Zr2 C28 101.9(6)
C32 Zr2 C28 134.7(6)
C26 Zr2 C28 52.8(2)
C25 Zr2 C28 52.8(2)
C31 Zr2 C28 166.4(6)
C27 Zr2 C28 31.80(18)
C24 Zr2 C28 31.79(18)
O2 Zr2 C33 99.0(6)
N2 Zr2 C33 139.0(5)
C32 Zr2 C33 31.91(15)
C26 Zr2 C33 73.4(5)
C25 Zr2 C33 96.6(6)
C31 Zr2 C33 52.75(17)
C27 Zr2 C33 86.7(5)
C24 Zr2 C33 125.8(5)
C28 Zr2 C33 118.5(5)
O2 Zr2 C30 123.4(6)
N2 Zr2 C30 88.2(5)
C32 Zr2 C30 52.69(19)
C26 Zr2 C30 104.1(5)
C25 Zr2 C30 102.7(5)
C31 Zr2 C30 31.78(18)
C27 Zr2 C30 132.0(6)
C24 Zr2 C30 129.2(6)
C28 Zr2 C30 154.9(5)
C33 Zr2 C30 52.22(18)
O2 Zr2 C29 128.6(6)
N2 Zr2 C29 116.3(6)
C32 Zr2 C29 52.44(18)
C26 Zr2 C29 74.4(5)
C25 Zr2 C29 82.8(5)
C31 Zr2 C29 52.36(19)
C27 Zr2 C29 100.6(6)
C24 Zr2 C29 114.6(5)
C28 Zr2 C29 127.2(5)
C33 Zr2 C29 31.42(16)
C30 Zr2 C29 31.35(16)
N1 Si1 C2 116.9(12)
N1 Si1 C1 117.0(10)
C2 Si1 C1 109.8(15)
N1 Si1 H1S 96.0
C2 Si1 H1S 112.2
C1 Si1 H1S 103.3
N2 Si2 C18 120.3(13)
N2 Si2 C19 116.2(14)
C18 Si2 C19 110.3(15)
N2 Si2 H2S 95.6
C18 Si2 H2S 111.6
C19 Si2 H2S 99.7
Si1 C1 H1A 109.5
Si1 C1 H1B 109.5
H1A C1 H1B 109.5
Si1 C1 H1C 109.5
H1A C1 H1C 109.5
H1B C1 H1C 109.5
Si1 C2 H2A 109.5
Si1 C2 H2B 109.5
H2A C2 H2B 109.5
Si1 C2 H2C 109.5
H2A C2 H2C 109.5
H2B C2 H2C 109.5
N1 C3 C6 109.3(16)
N1 C3 C5 108.8(18)
C6 C3 C5 107.1(18)
N1 C3 C4 111.3(16)
C6 C3 C4 108.5(19)
C5 C3 C4 111.7(18)
C3 C4 H4A 109.5
C3 C4 H4B 109.5
H4A C4 H4B 109.5
C3 C4 H4C 109.5
H4A C4 H4C 109.5
H4B C4 H4C 109.5
C3 C5 H5A 109.5
C3 C5 H5B 109.5
H5A C5 H5B 109.5
C3 C5 H5C 109.5
H5A C5 H5C 109.5
H5B C5 H5C 109.5
C3 C6 H6A 109.5
C3 C6 H6B 109.5
H6A C6 H6B 109.5
C3 C6 H6C 109.5
H6A C6 H6C 109.5
H6B C6 H6C 109.5
C11 C7 C8 108.0
C11 C7 Zr1 71.8(8)
C8 C7 Zr1 75.7(7)
C11 C7 H7A 125.7
C8 C7 H7A 125.7
Zr1 C7 H7A 125.7
C7 C8 C9 108.0
C7 C8 Zr1 72.7(7)
C9 C8 Zr1 73.1(8)
C7 C8 H8A 125.8
C9 C8 H8A 125.8
Zr1 C8 H8A 125.8
C8 C9 C10 108.0
C8 C9 Zr1 75.4(8)
C10 C9 Zr1 71.7(7)
C8 C9 H9A 125.7
C10 C9 H9A 125.7
Zr1 C9 H9A 125.7
C9 C10 C11 108.0
C9 C10 Zr1 76.2(7)
C11 C10 Zr1 73.5(8)
C9 C10 H10A 125.5
C11 C10 H10A 125.5
Zr1 C10 H10A 125.5
C7 C11 C10 108.0
C7 C11 Zr1 76.0(8)
C10 C11 Zr1 73.9(8)
C7 C11 H11A 125.5
C10 C11 H11A 125.5
Zr1 C11 H11A 125.5
C16 C12 C13 108.0
C16 C12 Zr1 74.0(7)
C13 C12 Zr1 75.3(7)
C16 C12 H12A 125.5
C13 C12 H12A 125.5
Zr1 C12 H12A 125.5
C14 C13 C12 108.0
C14 C13 Zr1 74.9(7)
C12 C13 Zr1 73.1(7)
C14 C13 H13A 125.6
C12 C13 H13A 125.6
Zr1 C13 H13A 125.6
C15 C14 C13 108.0
C15 C14 Zr1 73.6(7)
C13 C14 Zr1 73.7(7)
C15 C14 H14A 125.7
C13 C14 H14A 125.7
Zr1 C14 H14A 125.7
C16 C15 C14 108.0
C16 C15 Zr1 73.1(7)
C14 C15 Zr1 75.0(7)
C16 C15 H15A 125.6
C14 C15 H15A 125.6
Zr1 C15 H15A 125.6
C15 C16 C12 108.0
C15 C16 Zr1 75.2(7)
C12 C16 Zr1 74.1(7)
C15 C16 H16A 125.5
C12 C16 H16A 125.5
Zr1 C16 H16A 125.5
O1 C17 H17A 109.5
O1 C17 H17B 109.5
H17A C17 H17B 109.5
O1 C17 H17C 109.5
H17A C17 H17C 109.5
H17B C17 H17C 109.5
Si2 C18 H18A 109.5
Si2 C18 H18B 109.5
H18A C18 H18B 109.5
Si2 C18 H18C 109.5
H18A C18 H18C 109.5
H18B C18 H18C 109.5
Si2 C19 H19A 109.5
Si2 C19 H19B 109.5
H19A C19 H19B 109.5
Si2 C19 H19C 109.5
H19A C19 H19C 109.5
H19B C19 H19C 109.5
N2 C20 C23 111.4(18)
N2 C20 C21 113.1(18)
C23 C20 C21 108.0(18)
N2 C20 C22 108.2(16)
C23 C20 C22 110.(2)
C21 C20 C22 106.3(19)
C20 C21 H21A 109.5
C20 C21 H21B 109.5
H21A C21 H21B 109.5
C20 C21 H21C 109.5
H21A C21 H21C 109.5
H21B C21 H21C 109.5
C20 C22 H22A 109.5
C20 C22 H22B 109.5
H22A C22 H22B 109.5
C20 C22 H22C 109.5
H22A C22 H22C 109.5
H22B C22 H22C 109.5
C20 C23 H23A 109.5
C20 C23 H23B 109.5
H23A C23 H23B 109.5
C20 C23 H23C 109.5
H23A C23 H23C 109.5
H23B C23 H23C 109.5
C25 C24 C28 108.0
C25 C24 Zr2 73.2(6)
C28 C24 Zr2 74.5(6)
C25 C24 H24A 125.6
C28 C24 H24A 125.6
Zr2 C24 H24A 125.6
C24 C25 C26 108.0
C24 C25 Zr2 74.8(6)
C26 C25 Zr2 73.9(6)
C24 C25 H25A 125.6
C26 C25 H25A 125.6
Zr2 C25 H25A 125.6
C25 C26 C27 108.0
C25 C26 Zr2 74.0(6)
C27 C26 Zr2 74.7(6)
C25 C26 H26A 125.6
C27 C26 H26A 125.6
Zr2 C26 H26A 125.6
C26 C27 C28 108.0
C26 C27 Zr2 73.2(6)
C28 C27 Zr2 74.6(6)
C26 C27 H27A 125.6
C28 C27 H27A 125.6
Zr2 C27 H27A 125.6
C24 C28 C27 108.0
C24 C28 Zr2 73.7(6)
C27 C28 Zr2 73.6(6)
C24 C28 H28A 125.7
C27 C28 H28A 125.7
Zr2 C28 H28A 125.7
C33 C29 C30 108.0
C33 C29 Zr2 72.9(6)
C30 C29 Zr2 73.5(6)
C33 C29 H29A 125.7
C30 C29 H29A 125.7
Zr2 C29 H29A 125.8
C31 C30 C29 108.0
C31 C30 Zr2 72.2(5)
C29 C30 Zr2 75.2(6)
C31 C30 H30A 125.7
C29 C30 H30A 125.7
Zr2 C30 H30A 125.7
C30 C31 C32 108.0
C30 C31 Zr2 76.0(6)
C32 C31 Zr2 73.6(6)
C30 C31 H31A 125.5
C32 C31 H31A 125.5
Zr2 C31 H31A 125.5
C33 C32 C31 108.0
C33 C32 Zr2 75.8(6)
C31 C32 Zr2 74.2(6)
C33 C32 H32A 125.5
C31 C32 H32A 125.5
Zr2 C32 H32A 125.5
C32 C33 C29 108.0
C32 C33 Zr2 72.3(6)
C29 C33 Zr2 75.6(6)
C32 C33 H33A 125.6
C29 C33 H33A 125.6
Zr2 C33 H33A 125.6
O2 C34 H34A 109.5
O2 C34 H34B 109.5
H34A C34 H34B 109.5
O2 C34 H34C 109.5
H34A C34 H34C 109.5
H34B C34 H34C 109.5
C3 N1 Si1 126.0(12)
C3 N1 Zr1 127.0(11)
Si1 N1 Zr1 107.0(6)
C20 N2 Si2 123.8(13)
C20 N2 Zr2 128.2(13)
Si2 N2 Zr2 108.0(8)
C34 O2 Zr2 159.2(17)
C17 O1 Zr1 164.(2)

loop_
_geom_bond_atom_site_label_1
_geom_bond_atom_site_label_2
_geom_bond_distance
Zr1 O1 1.944(14)
Zr1 N1 2.137(13)
Zr1 C11 2.534(18)
Zr1 C10 2.54(2)
Zr1 C16 2.587(17)
Zr1 C7 2.59(2)
Zr1 C12 2.589(17)
Zr1 C9 2.597(18)
Zr1 C15 2.615(18)
Zr1 C13 2.618(18)
Zr1 C8 2.627(19)
Zr1 C14 2.634(19)
Zr2 O2 1.936(12)
Zr2 N2 2.149(14)
Zr2 C32 2.559(13)
Zr2 C26 2.565(16)
Zr2 C25 2.567(16)
Zr2 C31 2.567(15)
Zr2 C27 2.585(16)
Zr2 C24 2.587(16)
Zr2 C28 2.598(16)
Zr2 C33 2.604(15)
Zr2 C30 2.616(16)
Zr2 C29 2.639(14)
Si1 N1 1.679(14)
Si1 C2 1.85(3)
Si1 C1 1.90(2)
Si1 H1S 1.5056
Si2 N2 1.679(16)
Si2 C18 1.86(2)
Si2 C19 1.91(3)
Si2 H2S 1.5027
C1 H1A 0.96
C1 H1B 0.96
C1 H1C 0.96
C2 H2A 0.96
C2 H2B 0.96
C2 H2C 0.96
C3 N1 1.52(2)
C3 C6 1.53(3)
C3 C5 1.53(3)
C3 C4 1.55(3)
C4 H4A 0.96
C4 H4B 0.96
C4 H4C 0.96
C5 H5A 0.96
C5 H5B 0.96
C5 H5C 0.96
C6 H6A 0.96
C6 H6B 0.96
C6 H6C 0.96
C7 C11 1.42
C7 C8 1.42
C7 H7A 0.98
C8 C9 1.42
C8 H8A 0.98
C9 C10 1.42
C9 H9A 0.98
C10 C11 1.42
C10 H10A 0.98
C11 H11A 0.98
C12 C16 1.42
C12 C13 1.42
C12 H12A 0.98
C13 C14 1.42
C13 H13A 0.98
C14 C15 1.42
C14 H14A 0.98
C15 C16 1.42
C15 H15A 0.98
C16 H16A 0.98
C17 O1 1.34(3)
C17 H17A 0.96
C17 H17B 0.96
C17 H17C 0.96
C18 H18A 0.96
C18 H18B 0.96
C18 H18C 0.96
C19 H19A 0.96
C19 H19B 0.96
C19 H19C 0.96
C20 N2 1.48(3)
C20 C23 1.51(3)
C20 C21 1.56(3)
C20 C22 1.57(3)
C21 H21A 0.96
C21 H21B 0.96
C21 H21C 0.96
C22 H22A 0.96
C22 H22B 0.96
C22 H22C 0.96
C23 H23A 0.96
C23 H23B 0.96
C23 H23C 0.96
C24 C25 1.42
C24 C28 1.42
C24 H24A 0.98
C25 C26 1.42
C25 H25A 0.98
C26 C27 1.42
C26 H26A 0.98
C27 C28 1.42
C27 H27A 0.98
C28 H28A 0.98
C29 C33 1.42
C29 C30 1.42
C29 H29A 0.98
C30 C31 1.42
C30 H30A 0.98
C31 C32 1.42
C31 H31A 0.98
C32 C33 1.42
C32 H32A 0.98
C33 H33A 0.98
C34 O2 1.37(3)
C34 H34A 0.96
C34 H34B 0.96
C34 H34C 0.96
